data_7020174
loop_
_publ_author_name
'Jana, Subrata'
'Bhowmik, Prasanta'
'Chattopadhyay, Shouvik'

_publ_section_title
;
 Unique in situ reduction of copper(II) forming an interesting
 photoluminescent stair-polymer of copper(I) with a Cu2S2 core.
;
_journal_issue 34
_journal_name_full 'Dalton transactions (Cambridge, England : 2003)'
_journal_page_first 10145
_journal_page_last 10149
_journal_paper_doi 10.1039/c2dt30871a
_journal_volume 41
_journal_year 2012
_chemical_formula_sum 'C17 H14 Cu N3 S'
_chemical_formula_weight 355.93
_chemical_name_systematic
;
?
;
_space_group_IT_number 2
_symmetry_cell_setting triclinic
_symmetry_space_group_name_Hall '-P 1'
_symmetry_space_group_name_H-M 'P -1'
_atom_sites_solution_hydrogens geom
_atom_sites_solution_primary direct
_atom_sites_solution_secondary difmap
_audit_creation_method SHELXL-97
_cell_angle_alpha 91.827(3)
_cell_angle_beta 102.254(3)
_cell_angle_gamma 98.262(3)
_cell_formula_units_Z 2
_cell_length_a 6.0080(3)
_cell_length_b 10.1646(5)
_cell_length_c 12.7605(6)
_cell_measurement_reflns_used 11553
_cell_measurement_temperature 298(2)
_cell_measurement_theta_max 26.18
_cell_measurement_theta_min 2.48
_cell_volume 752.04(6)
_computing_structure_refinement 'SHELXL-97 (Sheldrick, 1997)'
_computing_structure_solution 'SHELXS-97 (Sheldrick, 1990)'
_diffrn_ambient_temperature 298(2)
_diffrn_measured_fraction_theta_full 0.992
_diffrn_measured_fraction_theta_max 0.992
_diffrn_radiation_monochromator graphite
_diffrn_radiation_source 'fine-focus sealed tube'
_diffrn_radiation_type MoK\a
_diffrn_radiation_wavelength 0.71073
_diffrn_reflns_av_R_equivalents 0.1120
_diffrn_reflns_av_sigmaI/netI 0.0684
_diffrn_reflns_limit_h_max 7
_diffrn_reflns_limit_h_min -7
_diffrn_reflns_limit_k_max 12
_diffrn_reflns_limit_k_min -12
_diffrn_reflns_limit_l_max 15
_diffrn_reflns_limit_l_min -15
_diffrn_reflns_number 11553
_diffrn_reflns_theta_full 26.18
_diffrn_reflns_theta_max 26.18
_diffrn_reflns_theta_min 1.64
_exptl_absorpt_coefficient_mu 1.589
_exptl_absorpt_correction_T_max 0.683
_exptl_absorpt_correction_T_min 0.637
_exptl_absorpt_correction_type multi-scan
_exptl_absorpt_process_details 'SADABS (Sheldrick, 1997)'
_exptl_crystal_colour red
_exptl_crystal_density_diffrn 1.572
_exptl_crystal_density_method 'not measured'
_exptl_crystal_description block
_exptl_crystal_F_000 364
_exptl_crystal_size_max 0.29
_exptl_crystal_size_mid 0.26
_exptl_crystal_size_min 0.24
_refine_diff_density_max 0.696
_refine_diff_density_min -0.642
_refine_diff_density_rms 0.088
_refine_ls_extinction_coef 0.007(2)
_refine_ls_extinction_expression Fc^*^=kFc[1+0.001xFc^2^\l^3^/sin(2\q)]^-1/4^
_refine_ls_extinction_method SHELXL
_refine_ls_goodness_of_fit_ref 1.837
_refine_ls_hydrogen_treatment riding
_refine_ls_matrix_type full
_refine_ls_number_parameters 200
_refine_ls_number_reflns 3030
_refine_ls_number_restraints 0
_refine_ls_restrained_S_all 1.837
_refine_ls_R_factor_all 0.0632
_refine_ls_R_factor_gt 0.0527
_refine_ls_shift/su_max 0.009
_refine_ls_shift/su_mean 0.002
_refine_ls_structure_factor_coef Fsqd
_refine_ls_weighting_details 'calc w=1/[\s^2^(Fo^2^)+(0.0000P)^2^+0.0000P] where P=(Fo^2^+2Fc^2^)/3'
_refine_ls_weighting_scheme calc
_refine_ls_wR_factor_gt 0.1066
_refine_ls_wR_factor_ref 0.1080
_reflns_number_gt 2485
_reflns_number_total 3030
_reflns_threshold_expression >2sigma(I)
_cod_data_source_file c2dt30871a.txt
_cod_data_source_block 1
_cod_depositor_comments
;
The following automatic conversions were performed:

'_symmetry_cell_setting' value 'Triclinic' changed to 'triclinic'
according to /home/saulius/struct/CIF-dictionaries/cif_core.dic
dictionary named 'cif_core.dic' version 2.4.2 from 2011-04-26.

Automatic conversion script
Id: cif_fix_values 1891 2012-01-12 08:04:46Z andrius 
;
_cod_original_sg_symbol_H-M P-1
_cod_database_code 7020174

loop_
_symmetry_equiv_pos_as_xyz
'x, y, z'
'-x, -y, -z'

loop_
_atom_site_label
_atom_site_type_symbol
_atom_site_fract_x
_atom_site_fract_y
_atom_site_fract_z
_atom_site_U_iso_or_equiv
_atom_site_adp_type
_atom_site_occupancy
_atom_site_symmetry_multiplicity
_atom_site_calc_flag
_atom_site_refinement_flags
Cu1 Cu 0.37491(6) 0.58871(5) 0.41321(3) 0.0445(2) Uani 1 1 d .
S1 S 0.72164(11) 0.66864(9) 0.54184(7) 0.0336(2) Uani 1 1 d .
N1 N 1.1028(4) 0.6428(3) 0.4531(2) 0.0348(7) Uani 1 1 d .
N3 N 0.8009(5) 0.5205(3) 0.1478(2) 0.0453(8) Uani 1 1 d .
N4 N 0.4814(4) 0.5723(3) 0.2751(2) 0.0349(7) Uani 1 1 d .
C1 C 0.9439(5) 0.6521(3) 0.4874(3) 0.0271(7) Uani 1 1 d .
C3 C 0.7361(6) 0.4256(4) 0.2258(3) 0.0549(10) Uani 1 1 d .
H3A H 0.8399 0.4472 0.2954 0.066 Uiso 1 1 calc R
H3B H 0.7468 0.3357 0.2018 0.066 Uiso 1 1 calc R
C4 C 0.4937(6) 0.4348(3) 0.2343(3) 0.0502(10) Uani 1 1 d .
H4A H 0.3905 0.4143 0.1644 0.060 Uiso 1 1 calc R
H4B H 0.4459 0.3707 0.2830 0.060 Uiso 1 1 calc R
C7 C 0.8039(5) 0.8974(4) 0.2800(3) 0.0405(9) Uani 1 1 d .
H7 H 0.9277 0.8747 0.2542 0.049 Uiso 1 1 calc R
C8 C 0.8160(6) 1.0220(4) 0.3267(3) 0.0533(11) Uani 1 1 d .
H8 H 0.9501 1.0830 0.3333 0.064 Uiso 1 1 calc R
C9 C 0.6355(6) 1.0590(4) 0.3640(3) 0.0496(10) Uani 1 1 d .
H9 H 0.6488 1.1438 0.3965 0.060 Uiso 1 1 calc R
C10 C 0.4358(6) 0.9719(4) 0.3535(3) 0.0449(9) Uani 1 1 d .
H10 H 0.3123 0.9970 0.3783 0.054 Uiso 1 1 calc R
C11 C 0.4190(5) 0.8452(4) 0.3055(3) 0.0369(8) Uani 1 1 d .
H11 H 0.2811 0.7869 0.2962 0.044 Uiso 1 1 calc R
C12 C 0.6026(4) 0.8038(3) 0.2713(2) 0.0288(7) Uani 1 1 d .
C13 C 0.5907(4) 0.6651(3) 0.2307(2) 0.0292(8) Uani 1 1 d .
C14 C 0.7208(5) 0.6298(3) 0.1481(3) 0.0312(8) Uani 1 1 d .
C15 C 0.7595(5) 0.7211(3) 0.0632(2) 0.0313(8) Uani 1 1 d .
C16 C 0.9522(5) 0.7198(3) 0.0200(3) 0.0419(9) Uani 1 1 d .
H16 H 1.0601 0.6653 0.0467 0.050 Uiso 1 1 calc R
C17 C 0.9840(6) 0.8003(4) -0.0636(3) 0.0514(11) Uani 1 1 d .
H17 H 1.1132 0.7993 -0.0926 0.062 Uiso 1 1 calc R
C18 C 0.8244(6) 0.8817(4) -0.1036(3) 0.0475(10) Uani 1 1 d .
H18 H 0.8475 0.9361 -0.1587 0.057 Uiso 1 1 calc R
C19 C 0.6329(6) 0.8821(4) -0.0621(3) 0.0444(9) Uani 1 1 d .
H19 H 0.5238 0.9354 -0.0898 0.053 Uiso 1 1 calc R
C20 C 0.6020(5) 0.8025(3) 0.0218(3) 0.0370(8) Uani 1 1 d .
H20 H 0.4724 0.8041 0.0505 0.044 Uiso 1 1 calc R

loop_
_atom_site_aniso_label
_atom_site_aniso_U_11
_atom_site_aniso_U_22
_atom_site_aniso_U_33
_atom_site_aniso_U_23
_atom_site_aniso_U_13
_atom_site_aniso_U_12
Cu1 0.0326(2) 0.0606(4) 0.0459(3) 0.0008(2) 0.0216(2) 0.0069(2)
S1 0.0236(4) 0.0406(6) 0.0377(5) -0.0032(4) 0.0127(3) 0.0014(3)
N1 0.0293(12) 0.0272(17) 0.0504(17) 0.0006(14) 0.0162(13) 0.0022(11)
N3 0.0539(16) 0.048(2) 0.0415(18) 0.0033(16) 0.0221(14) 0.0149(15)
N4 0.0330(12) 0.0360(18) 0.0334(15) -0.0064(14) 0.0118(12) -0.0067(12)
C1 0.0253(14) 0.0201(18) 0.0340(17) -0.0012(14) 0.0061(13) -0.0019(12)
C3 0.080(3) 0.040(3) 0.051(2) 0.005(2) 0.025(2) 0.015(2)
C4 0.075(2) 0.037(2) 0.038(2) -0.0066(18) 0.0260(19) -0.0127(19)
C7 0.0268(15) 0.045(2) 0.050(2) -0.0101(19) 0.0135(15) 0.0006(15)
C8 0.0409(18) 0.036(2) 0.076(3) -0.014(2) 0.007(2) -0.0061(17)
C9 0.054(2) 0.039(2) 0.052(2) -0.016(2) 0.0053(19) 0.0117(17)
C10 0.0431(18) 0.052(3) 0.044(2) -0.001(2) 0.0129(17) 0.0178(17)
C11 0.0313(15) 0.044(2) 0.0386(19) 0.0029(17) 0.0120(14) 0.0107(15)
C12 0.0276(14) 0.034(2) 0.0253(16) 0.0018(15) 0.0061(13) 0.0064(13)
C13 0.0228(13) 0.035(2) 0.0279(16) -0.0017(16) 0.0045(13) 0.0007(13)
C14 0.0301(15) 0.033(2) 0.0320(18) -0.0026(16) 0.0108(14) 0.0045(14)
C15 0.0277(14) 0.035(2) 0.0301(17) -0.0033(15) 0.0094(13) -0.0025(13)
C16 0.0357(16) 0.050(3) 0.042(2) 0.0026(19) 0.0142(16) 0.0067(15)
C17 0.0390(18) 0.076(3) 0.042(2) -0.001(2) 0.0236(17) -0.0033(19)
C18 0.054(2) 0.050(3) 0.038(2) 0.0096(19) 0.0179(17) -0.0066(19)
C19 0.0480(19) 0.044(2) 0.041(2) 0.0077(19) 0.0093(17) 0.0066(16)
C20 0.0295(15) 0.048(2) 0.0372(19) 0.0004(17) 0.0167(14) 0.0041(15)

loop_
_atom_type_symbol
_atom_type_description
_atom_type_scat_dispersion_real
_atom_type_scat_dispersion_imag
_atom_type_scat_source
C C 0.0033 0.0016 'International Tables Vol C Tables 4.2.6.8 and 6.1.1.4'
H H 0.0000 0.0000 'International Tables Vol C Tables 4.2.6.8 and 6.1.1.4'
Cu Cu 0.3201 1.2651 'International Tables Vol C Tables 4.2.6.8 and 6.1.1.4'
N N 0.0061 0.0033 'International Tables Vol C Tables 4.2.6.8 and 6.1.1.4'
S S 0.1246 0.1234 'International Tables Vol C Tables 4.2.6.8 and 6.1.1.4'

loop_
_geom_angle_atom_site_label_1
_geom_angle_atom_site_label_2
_geom_angle_atom_site_label_3
_geom_angle
_geom_angle_site_symmetry_1
_geom_angle_site_symmetry_3
N1 Cu1 N4 134.85(11) 1_455 .
N1 Cu1 S1 112.65(8) 1_455 .
N4 Cu1 S1 103.42(7) . .
N1 Cu1 S1 95.14(8) 1_455 2_666
N4 Cu1 S1 102.32(8) . 2_666
S1 Cu1 S1 103.21(3) . 2_666
C1 S1 Cu1 108.76(11) . .
C1 S1 Cu1 97.04(11) . 2_666
Cu1 S1 Cu1 76.79(3) . 2_666
C1 N1 Cu1 166.4(3) . 1_655
C14 N3 C3 115.8(3) . .
C13 N4 C4 114.0(3) . .
C13 N4 Cu1 127.2(2) . .
C4 N4 Cu1 116.6(2) . .
N1 C1 S1 177.5(3) . .
N3 C3 C4 108.5(3) . .
N3 C3 H3A 110.0 . .
C4 C3 H3A 110.0 . .
N3 C3 H3B 110.0 . .
C4 C3 H3B 110.0 . .
H3A C3 H3B 108.4 . .
N4 C4 C3 109.4(3) . .
N4 C4 H4A 109.8 . .
C3 C4 H4A 109.8 . .
N4 C4 H4B 109.8 . .
C3 C4 H4B 109.8 . .
H4A C4 H4B 108.2 . .
C8 C7 C12 119.6(3) . .
C8 C7 H7 120.2 . .
C12 C7 H7 120.2 . .
C7 C8 C9 121.5(3) . .
C7 C8 H8 119.2 . .
C9 C8 H8 119.2 . .
C10 C9 C8 120.2(4) . .
C10 C9 H9 119.9 . .
C8 C9 H9 119.9 . .
C9 C10 C11 119.3(3) . .
C9 C10 H10 120.4 . .
C11 C10 H10 120.4 . .
C10 C11 C12 121.5(3) . .
C10 C11 H11 119.2 . .
C12 C11 H11 119.2 . .
C11 C12 C7 117.7(3) . .
C11 C12 C13 121.0(3) . .
C7 C12 C13 121.2(3) . .
N4 C13 C12 117.9(3) . .
N4 C13 C14 120.0(3) . .
C12 C13 C14 121.9(3) . .
N3 C14 C15 117.5(3) . .
N3 C14 C13 121.5(3) . .
C15 C14 C13 121.0(3) . .
C20 C15 C16 118.8(3) . .
C20 C15 C14 121.7(3) . .
C16 C15 C14 119.4(3) . .
C17 C16 C15 119.8(3) . .
C17 C16 H16 120.1 . .
C15 C16 H16 120.1 . .
C18 C17 C16 120.4(3) . .
C18 C17 H17 119.8 . .
C16 C17 H17 119.8 . .
C19 C18 C17 120.0(3) . .
C19 C18 H18 120.0 . .
C17 C18 H18 120.0 . .
C18 C19 C20 119.7(3) . .
C18 C19 H19 120.2 . .
C20 C19 H19 120.2 . .
C15 C20 C19 121.3(3) . .
C15 C20 H20 119.3 . .
C19 C20 H20 119.3 . .

loop_
_geom_bond_atom_site_label_1
_geom_bond_atom_site_label_2
_geom_bond_distance
_geom_bond_site_symmetry_2
Cu1 N1 1.956(3) 1_455
Cu1 N4 2.009(3) .
Cu1 S1 2.3813(8) .
Cu1 S1 2.7035(10) 2_666
S1 C1 1.657(3) .
S1 Cu1 2.7035(10) 2_666
N1 C1 1.146(4) .
N1 Cu1 1.956(3) 1_655
N3 C14 1.272(4) .
N3 C3 1.480(4) .
N4 C13 1.287(4) .
N4 C4 1.493(4) .
C3 C4 1.499(5) .
C3 H3A 0.9700 .
C3 H3B 0.9700 .
C4 H4A 0.9700 .
C4 H4B 0.9700 .
C7 C8 1.368(5) .
C7 C12 1.409(4) .
C7 H7 0.9300 .
C8 C9 1.367(5) .
C8 H8 0.9300 .
C9 C10 1.364(5) .
C9 H9 0.9300 .
C10 C11 1.389(5) .
C10 H10 0.9300 .
C11 C12 1.382(4) .
C11 H11 0.9300 .
C12 C13 1.473(4) .
C13 C14 1.502(4) .
C14 C15 1.482(4) .
C15 C20 1.378(5) .
C15 C16 1.386(4) .
C16 C17 1.393(5) .
C16 H16 0.9300 .
C17 C18 1.382(5) .
C17 H17 0.9300 .
C18 C19 1.365(5) .
C18 H18 0.9300 .
C19 C20 1.390(5) .
C19 H19 0.9300 .
C20 H20 0.9300 .
